data_4327515
loop_
_publ_author_name
'Bor-Hunn Huang'
'Te-Liang Yu'
'Yi-Lun Huang'
'Bao-Tsan Ko'
'Chu-Chieh Lin'

_publ_section_title
;
 Reactions of Amides with Organoaluminum Compounds: Factors Affecting the
 Coordination Mode of Aluminum Amidates
;
_journal_name_full 'Inorganic Chemistry'
_journal_page_first 2987
_journal_page_last 2994
_journal_paper_doi 10.1021/ic011072+
_journal_volume 41
_journal_year 2002
_chemical_formula_sum 'C16 H30 Al2 F6 N2 O2'
_chemical_formula_weight 450.38
_chemical_name_systematic
;
  ?
;
_space_group_IT_number 14
_symmetry_cell_setting monoclinic
_symmetry_space_group_name_Hall '-P 2yn'
_symmetry_space_group_name_H-M 'P 1 21/n 1'
_atom_sites_solution_hydrogens geom
_atom_sites_solution_primary direct
_atom_sites_solution_secondary difmap
_audit_creation_method SHELXL-97
_cell_angle_alpha 90.00
_cell_angle_beta 96.563(2)
_cell_angle_gamma 90.00
_cell_formula_units_Z 2
_cell_length_a 6.7652(7)
_cell_length_b 15.4024(15)
_cell_length_c 11.5207(11)
_cell_measurement_reflns_used 2107
_cell_measurement_temperature 293(2)
_cell_measurement_theta_max 24.549
_cell_measurement_theta_min 2.645
_cell_volume 1192.6(2)
_computing_cell_refinement 'Bruker SMART'
_computing_data_collection 'Bruker SMART'
_computing_data_reduction 'Bruker SHELXTL'
_computing_molecular_graphics 'Bruker SHELXTL'
_computing_publication_material 'Bruker SHELXTL'
_computing_structure_refinement 'SHELXL-97 (Sheldrick, 1997)'
_computing_structure_solution 'SHELXS-97 (Sheldrick, 1990)'
_diffrn_ambient_temperature 293(2)
_diffrn_measured_fraction_theta_full 0.999
_diffrn_measured_fraction_theta_max 0.999
_diffrn_radiation_monochromator graphite
_diffrn_radiation_source 'fine-focus sealed tube'
_diffrn_radiation_type MoK\a
_diffrn_radiation_wavelength 0.71073
_diffrn_reflns_av_R_equivalents 0.0373
_diffrn_reflns_av_sigmaI/netI 0.0319
_diffrn_reflns_limit_h_max 8
_diffrn_reflns_limit_h_min -7
_diffrn_reflns_limit_k_max 18
_diffrn_reflns_limit_k_min -18
_diffrn_reflns_limit_l_max 14
_diffrn_reflns_limit_l_min -13
_diffrn_reflns_number 6710
_diffrn_reflns_theta_full 26.01
_diffrn_reflns_theta_max 26.01
_diffrn_reflns_theta_min 2.22
_exptl_absorpt_coefficient_mu 0.180
_exptl_absorpt_correction_T_max 1.000
_exptl_absorpt_correction_T_min 0.527
_exptl_absorpt_correction_type SADABS
_exptl_crystal_colour colorless
_exptl_crystal_density_diffrn 1.254
_exptl_crystal_description parallelpiped
_exptl_crystal_F_000 472
_exptl_crystal_size_max 0.43
_exptl_crystal_size_mid 0.38
_exptl_crystal_size_min 0.33
_refine_diff_density_max 0.243
_refine_diff_density_min -0.261
_refine_diff_density_rms 0.046
_refine_ls_extinction_method none
_refine_ls_goodness_of_fit_ref 1.075
_refine_ls_hydrogen_treatment mixed
_refine_ls_matrix_type full
_refine_ls_number_parameters 154
_refine_ls_number_reflns 2351
_refine_ls_number_restraints 0
_refine_ls_restrained_S_all 1.075
_refine_ls_R_factor_all 0.0850
_refine_ls_R_factor_gt 0.0546
_refine_ls_shift/su_max 1.472
_refine_ls_shift/su_mean 0.219
_refine_ls_structure_factor_coef Fsqd
_refine_ls_weighting_details 'calc w=1/[\s^2^(Fo^2^)+(0.1000P)^2^+0.0000P] where P=(Fo^2^+2Fc^2^)/3'
_refine_ls_weighting_scheme calc
_refine_ls_wR_factor_gt 0.1564
_refine_ls_wR_factor_ref 0.1746
_reflns_number_gt 1493
_reflns_number_total 2351
_reflns_threshold_expression >2sigma(I)
_cod_data_source_file ic0110722B_04.cif
_cod_data_source_block 6
_cod_database_code 4327515

loop_
_symmetry_equiv_pos_as_xyz
'x, y, z'
'-x+1/2, y+1/2, -z+1/2'
'-x, -y, -z'
'x-1/2, -y-1/2, z-1/2'

loop_
_atom_site_label
_atom_site_type_symbol
_atom_site_fract_x
_atom_site_fract_y
_atom_site_fract_z
_atom_site_U_iso_or_equiv
_atom_site_adp_type
_atom_site_occupancy
_atom_site_symmetry_multiplicity
_atom_site_calc_flag
_atom_site_refinement_flags
Al Al 0.08370(12) 0.55026(5) 0.39578(7) 0.0632(3) Uani 1 1 d .
F1 F 0.2379(16) 0.2523(3) 0.3335(8) 0.108(3) Uani 0.50 1 d P
F2 F 0.1404(18) 0.2737(5) 0.4978(6) 0.113(3) Uani 0.50 1 d P
F3 F -0.0658(11) 0.2700(5) 0.3438(14) 0.133(3) Uani 0.50 1 d P
F1' F 0.280(2) 0.2582(8) 0.408(3) 0.267(10) Uani 0.50 1 d P
F2' F 0.012(4) 0.2696(6) 0.466(2) 0.234(9) Uani 0.50 1 d P
F3' F 0.031(5) 0.2505(7) 0.3031(10) 0.230(8) Uani 0.50 1 d P
O O 0.0491(3) 0.43652(10) 0.45531(15) 0.0764(6) Uani 1 1 d .
N N 0.1852(3) 0.43867(13) 0.29413(17) 0.0619(6) Uani 1 1 d .
C1 C 0.1218(4) 0.39138(16) 0.3710(2) 0.0659(7) Uani 1 1 d .
C2 C 0.1073(7) 0.2939(2) 0.3873(4) 0.0940(11) Uani 1 1 d .
C3 C 0.2693(5) 0.4187(2) 0.1833(2) 0.0790(8) Uani 1 1 d .
C4 C 0.2940(6) 0.5046(3) 0.1273(3) 0.1154(13) Uani 1 1 d .
H4A H 0.1660 0.5313 0.1090 0.173 Uiso 1 1 calc R
H4B H 0.3551 0.4967 0.0569 0.173 Uiso 1 1 calc R
H4C H 0.3766 0.5412 0.1800 0.173 Uiso 1 1 calc R
C5 C 0.1254(7) 0.3633(3) 0.1035(3) 0.1330(16) Uani 1 1 d .
H5A H 0.0000 0.3928 0.0888 0.200 Uiso 1 1 calc R
H5B H 0.1065 0.3085 0.1404 0.200 Uiso 1 1 calc R
H5C H 0.1790 0.3537 0.0309 0.200 Uiso 1 1 calc R
C6 C 0.4726(6) 0.3756(3) 0.2099(3) 0.1386(16) Uani 1 1 d .
H6A H 0.5591 0.4128 0.2594 0.208 Uiso 1 1 calc R
H6B H 0.5287 0.3656 0.1382 0.208 Uiso 1 1 calc R
H6C H 0.4578 0.3212 0.2487 0.208 Uiso 1 1 calc R
C7 C -0.1247(4) 0.5944(2) 0.2815(3) 0.0906(9) Uani 1 1 d .
H7A H -0.1382 0.6559 0.2920 0.136 Uiso 1 1 calc R
H7B H -0.2481 0.5662 0.2918 0.136 Uiso 1 1 calc R
H7C H -0.0909 0.5830 0.2043 0.136 Uiso 1 1 calc R
C8 C 0.3360(4) 0.60509(19) 0.4443(3) 0.0833(9) Uani 1 1 d .
H8A H 0.3164 0.6664 0.4531 0.125 Uiso 1 1 calc R
H8B H 0.4248 0.5953 0.3863 0.125 Uiso 1 1 calc R
H8C H 0.3922 0.5809 0.5175 0.125 Uiso 1 1 calc R

loop_
_atom_site_aniso_label
_atom_site_aniso_U_11
_atom_site_aniso_U_22
_atom_site_aniso_U_33
_atom_site_aniso_U_23
_atom_site_aniso_U_13
_atom_site_aniso_U_12
Al 0.0758(6) 0.0549(5) 0.0632(5) 0.0093(3) 0.0262(4) 0.0012(3)
F1 0.165(7) 0.048(2) 0.128(5) -0.004(3) 0.091(5) 0.026(3)
F2 0.200(9) 0.062(3) 0.082(3) 0.024(2) 0.039(4) 0.005(4)
F3 0.107(3) 0.080(3) 0.216(12) -0.043(5) 0.029(5) -0.039(3)
F1' 0.173(9) 0.110(6) 0.51(3) 0.104(11) -0.013(18) 0.020(6)
F2' 0.41(2) 0.056(3) 0.28(2) 0.013(8) 0.263(17) 0.000(9)
F3' 0.43(3) 0.100(6) 0.161(7) -0.034(5) 0.037(14) -0.104(12)
O 0.1154(15) 0.0520(10) 0.0719(11) 0.0010(8) 0.0541(11) 0.0046(9)
N 0.0732(13) 0.0651(12) 0.0507(11) -0.0006(9) 0.0218(10) 0.0061(10)
C1 0.0775(17) 0.0580(14) 0.0659(15) -0.0098(12) 0.0244(13) 0.0056(12)
C2 0.124(3) 0.0609(19) 0.104(3) -0.0080(19) 0.042(3) 0.005(2)
C3 0.092(2) 0.096(2) 0.0537(15) -0.0094(14) 0.0280(14) 0.0148(16)
C4 0.151(3) 0.123(3) 0.085(2) 0.017(2) 0.070(2) 0.014(3)
C5 0.177(4) 0.149(4) 0.074(2) -0.036(2) 0.019(2) -0.021(3)
C6 0.131(3) 0.191(4) 0.105(3) 0.003(3) 0.060(2) 0.069(3)
C7 0.082(2) 0.097(2) 0.095(2) 0.0011(18) 0.0193(17) 0.0132(17)
C8 0.092(2) 0.0750(18) 0.084(2) -0.0008(14) 0.0162(17) -0.0052(15)

loop_
_atom_type_symbol
_atom_type_description
_atom_type_scat_dispersion_real
_atom_type_scat_dispersion_imag
_atom_type_scat_source
C C 0.0033 0.0016 'International Tables Vol C Tables 4.2.6.8 and 6.1.1.4'
H H 0.0000 0.0000 'International Tables Vol C Tables 4.2.6.8 and 6.1.1.4'
N N 0.0061 0.0033 'International Tables Vol C Tables 4.2.6.8 and 6.1.1.4'
O O 0.0106 0.0060 'International Tables Vol C Tables 4.2.6.8 and 6.1.1.4'
F F 0.0171 0.0103 'International Tables Vol C Tables 4.2.6.8 and 6.1.1.4'
Al Al 0.0645 0.0514 'International Tables Vol C Tables 4.2.6.8 and 6.1.1.4'

loop_
_geom_angle_atom_site_label_1
_geom_angle_atom_site_label_2
_geom_angle_atom_site_label_3
_geom_angle
_geom_angle_site_symmetry_1
_geom_angle_site_symmetry_3
O Al C8 116.06(11) . .
O Al C7 117.21(12) . .
C8 Al C7 126.43(14) . .
O Al O 72.81(8) . 3_566
C8 Al O 99.97(11) . 3_566
C7 Al O 100.39(11) . 3_566
O Al N 62.52(7) . .
C8 Al N 100.03(11) . .
C7 Al N 99.05(11) . .
O Al N 135.32(8) 3_566 .
O Al C1 32.13(7) . .
C8 Al C1 111.42(12) . .
C7 Al C1 110.17(12) . .
O Al C1 104.92(8) 3_566 .
N Al C1 30.40(8) . .
F1' F1 F3' 116.7(14) . .
F1' F1 C2 69.3(13) . .
F3' F1 C2 54.4(5) . .
F2' F2 C2 64.4(11) . .
F2' F2 F1' 110.8(14) . .
C2 F2 F1' 54.2(7) . .
F3' F3 C2 67.0(12) . .
F3' F3 F2' 107.4(16) . .
C2 F3 F2' 53.2(7) . .
F1 F1' C2 71.1(10) . .
F1 F1' F2 122.1(15) . .
C2 F1' F2 55.2(10) . .
F2 F2' C2 73.8(13) . .
F2 F2' F3 128.7(15) . .
C2 F2' F3 56.4(8) . .
F3 F3' C2 71.1(9) . .
F3 F3' F1 128.9(15) . .
C2 F3' F1 58.7(10) . .
C1 O Al 98.41(15) . .
C1 O Al 154.31(16) . 3_566
Al O Al 107.19(8) . 3_566
C1 N C3 132.7(2) . .
C1 N Al 85.80(15) . .
C3 N Al 141.26(17) . .
N C1 O 113.2(2) . .
N C1 C2 133.8(3) . .
O C1 C2 113.0(2) . .
N C1 Al 63.80(14) . .
O C1 Al 49.45(11) . .
C2 C1 Al 162.3(2) . .
F3' C2 F2' 101.9(9) . .
F3' C2 F3 41.9(11) . .
F2' C2 F3 70.4(13) . .
F3' C2 F1' 101.7(10) . .
F2' C2 F1' 106.0(10) . .
F3 C2 F1' 136.3(9) . .
F3' C2 F2 130.2(6) . .
F2' C2 F2 41.8(14) . .
F3 C2 F2 111.3(7) . .
F1' C2 F2 70.6(14) . .
F3' C2 F1 66.9(12) . .
F2' C2 F1 130.0(7) . .
F3 C2 F1 108.3(6) . .
F1' C2 F1 39.5(13) . .
F2 C2 F1 107.3(6) . .
F3' C2 C1 117.5(7) . .
F2' C2 C1 116.1(5) . .
F3 C2 C1 107.8(5) . .
F1' C2 C1 112.0(6) . .
F2 C2 C1 110.5(5) . .
F1 C2 C1 111.7(4) . .
N C3 C4 105.1(2) . .
N C3 C5 110.7(3) . .
C4 C3 C5 109.4(3) . .
N C3 C6 110.0(2) . .
C4 C3 C6 109.3(3) . .
C5 C3 C6 112.1(3) . .

loop_
_geom_bond_atom_site_label_1
_geom_bond_atom_site_label_2
_geom_bond_distance
_geom_bond_site_symmetry_2
Al O 1.9054(17) .
Al C8 1.929(3) .
Al C7 1.939(3) .
Al O 2.0359(17) 3_566
Al N 2.232(2) .
Al C1 2.481(3) .
F1 F1' 0.88(3) .
F1 F3' 1.40(3) .
F1 C2 1.303(7) .
F2 F2' 0.91(3) .
F2 C2 1.304(8) .
F2 F1' 1.50(3) .
F3 F3' 0.90(2) .
F3 C2 1.274(8) .
F3 F2' 1.44(2) .
F1' C2 1.289(12) .
F2' C2 1.224(10) .
F3' C2 1.240(11) .
O C1 1.334(3) .
O Al 2.0359(17) 3_566
N C1 1.259(3) .
N C3 1.488(3) .
C1 C2 1.519(4) .
C3 C4 1.490(4) .
C3 C5 1.522(4) .
C3 C6 1.526(5) .
